data_7153817
loop_
_publ_author_name
'Prasad, Karothu Durga'
'Trinath, Jamma'
'Biswas, Ansuman'
'Sekar, Kanagaraj'
'Balaji, Kithiganahalli N.'
'Guru Row, Tayur N.'

_publ_section_title
;
 Alkyl chain substituted 1,9-pyrazoloanthrones exhibit prominent
 inhibitory effect on c-Jun N-terminal kinase (JNK).
;
_journal_issue 26
_journal_name_full 'Organic &amp; biomolecular chemistry'
_journal_page_first 4656
_journal_page_last 4662
_journal_paper_doi 10.1039/c4ob00548a
_journal_volume 12
_journal_year 2014
_chemical_compound_source 'see text'
_chemical_formula_moiety 'C17 H14 N2 O'
_chemical_formula_sum 'C17 H14 N2 O'
_chemical_formula_weight 262.30
_chemical_name_systematic ?
_space_group_IT_number 19
_symmetry_cell_setting orthorhombic
_symmetry_Int_Tables_number 19
_symmetry_space_group_name_Hall 'P 2ac 2ab'
_symmetry_space_group_name_H-M 'P 21 21 21'
_atom_sites_solution_hydrogens geom
_atom_sites_solution_primary direct
_atom_sites_solution_secondary difmap
_cell_angle_alpha 90
_cell_angle_beta 90
_cell_angle_gamma 90
_cell_formula_units_Z 4
_cell_length_a 5.4152(4)
_cell_length_b 15.1404(14)
_cell_length_c 15.6780(11)
_cell_measurement_reflns_used 7350
_cell_measurement_temperature 120(1)
_cell_measurement_theta_max 27.0
_cell_measurement_theta_min 2.6
_cell_volume 1285.41(18)
_computing_cell_refinement 'CrysAlisPro CCD (Oxford Diffraction, 2009)'
_computing_data_collection 'CrysAlisPro CCD (Oxford Diffraction, 2009)'
_computing_data_reduction 'CrysAlisPro RED (Oxford Diffraction, 2009)'
_computing_molecular_graphics 'Ortep-3 (Farrugia, 1997) and CAMERON (Watkin et al., 1993)'
_computing_publication_material 'WinGX (Farrugia, 1999)'
_computing_structure_refinement 'SHELXL97 (Sheldrick, 2008)'
_computing_structure_solution 'SHELXS97  (Sheldrick, 2008)'
_diffrn_ambient_temperature 120(1)
_diffrn_measured_fraction_theta_full 0.999
_diffrn_measured_fraction_theta_max 0.999
_diffrn_measurement_device_type 'Oxford Xcalibur,Eos(Nova) CCD detector'
_diffrn_measurement_method 'f\w scans'
_diffrn_radiation_monochromator graphite
_diffrn_radiation_probe x-ray
_diffrn_radiation_source 'Enhance (Mo) X-ray Source'
_diffrn_radiation_type MoK\a
_diffrn_radiation_wavelength 0.71073
_diffrn_reflns_av_R_equivalents 0.1096
_diffrn_reflns_av_sigmaI/netI 0.1759
_diffrn_reflns_limit_h_max 6
_diffrn_reflns_limit_h_min -6
_diffrn_reflns_limit_k_max 19
_diffrn_reflns_limit_k_min -19
_diffrn_reflns_limit_l_max 19
_diffrn_reflns_limit_l_min -20
_diffrn_reflns_number 7350
_diffrn_reflns_reduction_process
;
;
_diffrn_reflns_theta_full 27.00
_diffrn_reflns_theta_max 27.00
_diffrn_reflns_theta_min 2.60
_exptl_absorpt_coefficient_mu 0.086
_exptl_absorpt_correction_T_max 0.9830
_exptl_absorpt_correction_T_min 0.9747
_exptl_absorpt_correction_type multi-scan
_exptl_absorpt_process_details 'CrysAlis RED (Oxford Diffraction,2009)'
_exptl_crystal_colour colorless
_exptl_crystal_density_diffrn 1.355
_exptl_crystal_density_method 'Not Measured'
_exptl_crystal_description block
_exptl_crystal_F_000 552
_exptl_crystal_size_max 0.30
_exptl_crystal_size_mid 0.20
_exptl_crystal_size_min 0.20
_refine_diff_density_max 0.241
_refine_diff_density_min -0.231
_refine_diff_density_rms 0.058
_refine_ls_abs_structure_details 'Flack H D (1983), Acta Cryst. A39, 876-881'
_refine_ls_abs_structure_Flack 0(4)
_refine_ls_extinction_coef 0.0052(10)
_refine_ls_extinction_expression Fc^*^=kFc[1+0.001xFc^2^\l^3^/sin(2\q)]^-1/4^
_refine_ls_extinction_method SHELXL
_refine_ls_goodness_of_fit_ref 0.915
_refine_ls_hydrogen_treatment constr
_refine_ls_matrix_type full
_refine_ls_number_parameters 183
_refine_ls_number_reflns 2757
_refine_ls_number_restraints 0
_refine_ls_restrained_S_all 0.915
_refine_ls_R_factor_all 0.1538
_refine_ls_R_factor_gt 0.0709
_refine_ls_shift/su_max 0.000
_refine_ls_shift/su_mean 0.000
_refine_ls_structure_factor_coef Fsqd
_refine_ls_weighting_details 'calc w=1/[\s^2^(Fo^2^)+(0.0162P)^2^+0.0000P] where P=(Fo^2^+2Fc^2^)/3'
_refine_ls_weighting_scheme calc
_refine_ls_wR_factor_gt 0.1005
_refine_ls_wR_factor_ref 0.1304
_reflns_number_gt 1501
_reflns_number_total 2757
_reflns_threshold_expression >2sigma(I)
_cod_data_source_file c4ob00548a2.cif
_cod_data_source_block exp_6458_red
_cod_depositor_comments
;
The following automatic conversions were performed:

'_symmetry_cell_setting' value 'Orthorhombic' changed to
'orthorhombic' according to
/usr/data/users/saulius/crontab/automatic-downloads/rss-feeds/RSC/lib/dictionaries/cif_core.dic
dictionary named 'cif_core.dic' version 2.4.2 from 2011-04-26.

Automatic conversion script
Id: cif_fix_values 2281 2013-09-26 08:29:07Z andrius 

 Adding full bibliography for 7153814--7153819.cif.
;
_cod_database_code 7153817

loop_
_symmetry_equiv_pos_site_id
_symmetry_equiv_pos_as_xyz
1 x,y,z
2 1/2-x,-y,1/2+z
3 1/2+x,1/2-y,-z
4 -x,1/2+y,1/2-z

loop_
_atom_site_label
_atom_site_type_symbol
_atom_site_fract_x
_atom_site_fract_y
_atom_site_fract_z
_atom_site_U_iso_or_equiv
_atom_site_adp_type
_atom_site_occupancy
_atom_site_symmetry_multiplicity
_atom_site_calc_flag
_atom_site_refinement_flags
O O 0.7414(5) 0.78803(18) 0.19579(19) 0.0325(8) Uani 1 1 d .
C C 0.7897(8) 0.7265(3) 0.2453(3) 0.0255(10) Uani 1 1 d .
C0AA C 1.2109(8) 0.6458(3) 0.4196(3) 0.0274(11) Uani 1 1 d .
C1AA C 0.6923(7) 0.5672(3) 0.2955(3) 0.0198(9) Uani 1 1 d .
C2AA C 0.4492(7) 0.6370(3) 0.1833(3) 0.0264(11) Uani 1 1 d .
H2AA H 0.4151 0.6856 0.1490 0.032 Uiso 1 1 calc R
C3AA C 0.6428(7) 0.6407(3) 0.2422(3) 0.0207(10) Uani 1 1 d .
C4AA C 0.8931(7) 0.5776(3) 0.3551(3) 0.0243(10) Uani 1 1 d .
C5AA C 1.0248(7) 0.6558(3) 0.3580(3) 0.0233(10) Uani 1 1 d .
N N 1.1996(6) 0.5638(2) 0.4559(2) 0.0280(9) Uani 1 1 d .
C6AA C 1.1546(7) 0.7999(3) 0.3225(3) 0.0268(11) Uani 1 1 d .
H6AA H 1.1405 0.8517 0.2910 0.032 Uiso 1 1 calc R
C7AA C 0.3074(7) 0.5608(3) 0.1759(3) 0.0254(10) Uani 1 1 d .
H7AA H 0.1799 0.5582 0.1362 0.030 Uiso 1 1 calc R
C8AA C 0.9405(7) 0.4333(3) 0.4391(3) 0.0268(11) Uani 1 1 d .
H8AB H 1.0792 0.4066 0.4686 0.032 Uiso 1 1 calc R
H8AA H 0.9066 0.3986 0.3885 0.032 Uiso 1 1 calc R
N0AA N 1.0044(6) 0.5244(2) 0.4142(2) 0.0266(9) Uani 1 1 d .
C9AA C 1.3753(7) 0.7161(3) 0.4331(3) 0.0293(11) Uani 1 1 d .
H9AA H 1.5022 0.7119 0.4728 0.035 Uiso 1 1 calc R
C0BA C 0.7152(7) 0.4326(3) 0.4971(3) 0.0285(11) Uani 1 1 d .
H0BB H 0.5872 0.4699 0.4731 0.034 Uiso 1 1 calc R
H0BA H 0.7591 0.4559 0.5527 0.034 Uiso 1 1 calc R
C1BA C 0.9919(7) 0.7308(3) 0.3079(3) 0.0236(10) Uani 1 1 d .
C2BA C 1.3415(8) 0.7922(3) 0.3847(3) 0.0317(11) Uani 1 1 d .
H2BA H 1.4463 0.8399 0.3938 0.038 Uiso 1 1 calc R
C3BA C 0.5436(7) 0.4919(3) 0.2865(3) 0.0261(11) Uani 1 1 d .
H3BA H 0.5727 0.4431 0.3211 0.031 Uiso 1 1 calc R
C4BA C 0.3563(8) 0.4887(3) 0.2277(3) 0.0296(11) Uani 1 1 d .
H4BA H 0.2613 0.4378 0.2226 0.036 Uiso 1 1 calc R
C5BA C 0.6186(8) 0.3380(3) 0.5064(3) 0.0329(12) Uani 1 1 d .
H5BA H 0.4790 0.3376 0.5441 0.049 Uiso 1 1 calc R
H5BC H 0.7465 0.3011 0.5294 0.049 Uiso 1 1 calc R
H5BB H 0.5698 0.3159 0.4515 0.049 Uiso 1 1 calc R

loop_
_atom_site_aniso_label
_atom_site_aniso_U_11
_atom_site_aniso_U_22
_atom_site_aniso_U_33
_atom_site_aniso_U_23
_atom_site_aniso_U_13
_atom_site_aniso_U_12
O 0.0446(19) 0.0173(16) 0.0358(19) -0.0010(15) 0.0015(16) -0.0025(16)
C 0.034(2) 0.016(2) 0.026(2) -0.007(2) 0.007(2) 0.003(2)
C0AA 0.027(2) 0.023(2) 0.031(3) -0.002(2) 0.007(2) 0.006(2)
C1AA 0.020(2) 0.015(2) 0.025(2) -0.0068(19) 0.004(2) -0.0015(19)
C2AA 0.034(3) 0.022(2) 0.023(2) 0.001(2) 0.003(2) 0.002(2)
C3AA 0.023(2) 0.014(2) 0.025(2) -0.0019(19) 0.005(2) 0.0014(19)
C4AA 0.018(2) 0.022(2) 0.033(3) 0.002(2) 0.000(2) 0.006(2)
C5AA 0.020(2) 0.025(2) 0.024(2) -0.002(2) 0.001(2) 0.001(2)
N 0.0215(18) 0.027(2) 0.035(2) 0.0018(18) -0.0002(18) 0.0009(18)
C6AA 0.026(2) 0.021(2) 0.034(3) -0.008(2) 0.009(2) -0.002(2)
C7AA 0.026(2) 0.027(2) 0.023(2) -0.002(2) -0.002(2) -0.002(2)
C8AA 0.031(2) 0.017(2) 0.033(3) 0.002(2) -0.003(2) 0.003(2)
N0AA 0.0249(19) 0.022(2) 0.033(2) 0.0032(18) -0.0013(18) 0.0008(17)
C9AA 0.021(2) 0.040(3) 0.027(3) -0.008(2) 0.001(2) 0.001(2)
C0BA 0.030(2) 0.023(2) 0.033(3) 0.001(2) 0.002(2) 0.001(2)
C1BA 0.023(2) 0.018(2) 0.029(3) -0.002(2) 0.003(2) 0.0048(19)
C2BA 0.027(2) 0.031(3) 0.037(3) -0.011(2) 0.005(2) -0.008(2)
C3BA 0.023(2) 0.017(2) 0.039(3) 0.000(2) 0.003(2) 0.000(2)
C4BA 0.029(2) 0.027(3) 0.033(3) -0.001(2) 0.001(2) -0.003(2)
C5BA 0.033(3) 0.026(3) 0.040(3) 0.000(2) 0.001(2) 0.002(2)

loop_
_atom_type_symbol
_atom_type_description
_atom_type_scat_dispersion_real
_atom_type_scat_dispersion_imag
_atom_type_scat_source
C C 0.0033 0.0016 ' International Tables Vol C Tables 4.2.6.8 and 6.1.1.4'
H H 0.0000 0.0000 ' International Tables Vol C Tables 4.2.6.8 and 6.1.1.4'
N N 0.0061 0.0033 ' International Tables Vol C Tables 4.2.6.8 and 6.1.1.4'
O O 0.0106 0.0060 ' International Tables Vol C Tables 4.2.6.8 and 6.1.1.4'

loop_
_geom_angle_atom_site_label_1
_geom_angle_atom_site_label_2
_geom_angle_atom_site_label_3
_geom_angle
O C C1BA 122.7(4)
O C C3AA 120.6(4)
C1BA C C3AA 116.6(4)
N C0AA C9AA 130.9(4)
N C0AA C5AA 110.6(4)
C9AA C0AA C5AA 118.5(4)
C3BA C1AA C3AA 118.1(4)
C3BA C1AA C4AA 125.9(4)
C3AA C1AA C4AA 116.1(4)
C7AA C2AA C3AA 120.1(4)
C2AA C3AA C1AA 120.0(4)
C2AA C3AA C 116.5(4)
C1AA C3AA C 123.5(4)
N0AA C4AA C5AA 104.7(4)
N0AA C4AA C1AA 135.0(4)
C5AA C4AA C1AA 120.2(4)
C4AA C5AA C1BA 127.8(4)
C4AA C5AA C0AA 107.5(4)
C1BA C5AA C0AA 124.6(4)
C0AA N N0AA 103.3(3)
C1BA C6AA C2BA 120.5(4)
C4BA C7AA C2AA 119.9(4)
N0AA C8AA C0BA 110.7(3)
C4AA N0AA N 113.9(3)
C4AA N0AA C8AA 128.8(4)
N N0AA C8AA 117.3(3)
C2BA C9AA C0AA 117.5(4)
C8AA C0BA C5BA 109.7(3)
C6AA C1BA C5AA 116.1(4)
C6AA C1BA C 128.1(4)
C5AA C1BA C 115.8(4)
C9AA C2BA C6AA 122.7(4)
C4BA C3BA C1AA 121.4(4)
C3BA C4BA C7AA 120.5(4)

loop_
_geom_bond_atom_site_label_1
_geom_bond_atom_site_label_2
_geom_bond_distance
O C 1.241(5)
C C1BA 1.471(6)
C C3AA 1.524(5)
C0AA N 1.368(5)
C0AA C9AA 1.403(6)
C0AA C5AA 1.404(6)
C1AA C3BA 1.403(5)
C1AA C3AA 1.417(5)
C1AA C4AA 1.442(5)
C2AA C7AA 1.391(5)
C2AA C3AA 1.398(5)
C4AA N0AA 1.368(5)
C4AA C5AA 1.383(6)
C5AA C1BA 1.393(6)
N N0AA 1.379(5)
C6AA C1BA 1.386(5)
C6AA C2BA 1.411(6)
C7AA C4BA 1.386(5)
C8AA N0AA 1.474(5)
C8AA C0BA 1.521(5)
C9AA C2BA 1.391(6)
C0BA C5BA 1.533(5)
C3BA C4BA 1.371(5)

loop_
_geom_torsion_atom_site_label_1
_geom_torsion_atom_site_label_2
_geom_torsion_atom_site_label_3
_geom_torsion_atom_site_label_4
_geom_torsion
C7AA C2AA C3AA C1AA -1.0(6)
C7AA C2AA C3AA C 179.4(4)
C3BA C1AA C3AA C2AA 0.5(6)
C4AA C1AA C3AA C2AA -179.1(4)
C3BA C1AA C3AA C 180.0(4)
C4AA C1AA C3AA C 0.4(5)
O C C3AA C2AA -2.1(6)
C1BA C C3AA C2AA 179.4(4)
O C C3AA C1AA 178.4(4)
C1BA C C3AA C1AA -0.1(5)
C3BA C1AA C4AA N0AA 2.9(7)
C3AA C1AA C4AA N0AA -177.6(4)
C3BA C1AA C4AA C5AA -179.5(4)
C3AA C1AA C4AA C5AA 0.1(6)
N0AA C4AA C5AA C1BA 177.4(4)
C1AA C4AA C5AA C1BA -0.9(7)
N0AA C4AA C5AA C0AA -0.1(5)
C1AA C4AA C5AA C0AA -178.3(3)
N C0AA C5AA C4AA -0.4(5)
C9AA C0AA C5AA C4AA 178.3(4)
N C0AA C5AA C1BA -177.9(4)
C9AA C0AA C5AA C1BA 0.7(6)
C9AA C0AA N N0AA -177.8(4)
C5AA C0AA N N0AA 0.6(4)
C3AA C2AA C7AA C4BA 0.8(6)
C5AA C4AA N0AA N 0.5(5)
C1AA C4AA N0AA N 178.4(4)
C5AA C4AA N0AA C8AA 179.3(4)
C1AA C4AA N0AA C8AA -2.8(7)
C0AA N N0AA C4AA -0.7(4)
C0AA N N0AA C8AA -179.7(4)
C0BA C8AA N0AA C4AA -76.8(5)
C0BA C8AA N0AA N 102.0(4)
N C0AA C9AA C2BA 179.0(4)
C5AA C0AA C9AA C2BA 0.6(6)
N0AA C8AA C0BA C5BA 167.8(4)
C2BA C6AA C1BA C5AA 0.3(6)
C2BA C6AA C1BA C -179.0(4)
C4AA C5AA C1BA C6AA -178.3(4)
C0AA C5AA C1BA C6AA -1.2(6)
C4AA C5AA C1BA C 1.1(7)
C0AA C5AA C1BA C 178.2(4)
O C C1BA C6AA 0.2(7)
C3AA C C1BA C6AA 178.8(4)
O C C1BA C5AA -179.1(4)
C3AA C C1BA C5AA -0.6(5)
C0AA C9AA C2BA C6AA -1.5(7)
C1BA C6AA C2BA C9AA 1.0(6)
C3AA C1AA C3BA C4BA 0.3(6)
C4AA C1AA C3BA C4BA 179.9(4)
C1AA C3BA C4BA C7AA -0.6(6)
C2AA C7AA C4BA C3BA 0.1(6)
